data_4131473
loop_
_publ_author_name
'Shimada, Masaki'
'Yamanoi, Yoshinori'
'Ohto, Tatsuhiko'
'Pham, Song-Toan'
'Yamada, Ryo'
'Tada, Hirokazu'
'Omoto, Kenichiro'
'Tashiro, Shohei'
'Shionoya, Mitsuhiko'
'Hattori, Mineyuki'
'Jimura, Keiko'
'Hayashi, Shigenobu'
'Koike, Hikaru'
'Iwamura, Munetaka'
'Nozaki, Koichi'
'Nishihara, Hiroshi'

_publ_section_title
;
 Multifunctional Octamethyltetrasila[2.2]cyclophanes: Conformational
 Variations, Circularly Polarized Luminescence, and Organic
 Electroluminescence.
;
_journal_issue 32
_journal_name_full 'Journal of the American Chemical Society'
_journal_page_first 11214
_journal_page_last 11221
_journal_paper_doi 10.1021/jacs.7b05671
_journal_volume 139
_journal_year 2017
_chemical_formula_moiety 'C16 H28 S2 Si4'
_chemical_formula_sum 'C16 H28 S2 Si4'
_chemical_formula_weight 396.86
_space_group_IT_number 14
_space_group_name_Hall '-P 2yn'
_space_group_name_H-M_alt 'P 1 21/n 1'
_symmetry_cell_setting monoclinic
_symmetry_Int_Tables_number 14
_symmetry_space_group_name_Hall '-P 2yn'
_symmetry_space_group_name_H-M 'P 1 21/n 1'
_atom_sites_solution_hydrogens geom
_atom_sites_solution_primary direct
_atom_sites_solution_secondary difmap
_cell_angle_alpha 90.0000
_cell_angle_beta 97.501(5)
_cell_angle_gamma 90.0000
_cell_formula_units_Z 2
_cell_length_a 6.8068(5)
_cell_length_b 13.8764(10)
_cell_length_c 11.7221(8)
_cell_measurement_reflns_used 2948
_cell_measurement_temperature 113
_cell_measurement_theta_max 27.47
_cell_measurement_theta_min 3.42
_cell_volume 1097.72(14)
_computing_cell_refinement CrystalClear
_computing_data_collection 'CrystalClear (Rigaku/MSC Inc., 2006)'
_computing_data_reduction CrystalClear
_computing_molecular_graphics 'CrystalStructure 4.0'
_computing_publication_material 'CrystalStructure 4.0 (Rigaku, 2010)'
_computing_structure_refinement 'SHELXL97 (Sheldrick, 2008)'
_computing_structure_solution 'SIR92 (Altomare, et al., 1994)'
_diffrn_ambient_temperature 113
_diffrn_detector_area_resol_mean 7.111
_diffrn_measured_fraction_theta_full 0.994
_diffrn_measured_fraction_theta_max 0.994
_diffrn_measurement_device_type 'Rigaku Saturn724'
_diffrn_measurement_method \w
_diffrn_radiation_type 'Mo K\a'
_diffrn_radiation_wavelength 0.71070
_diffrn_reflns_av_R_equivalents 0.0357
_diffrn_reflns_limit_h_max 8
_diffrn_reflns_limit_h_min -8
_diffrn_reflns_limit_k_max 17
_diffrn_reflns_limit_k_min -18
_diffrn_reflns_limit_l_max 15
_diffrn_reflns_limit_l_min -13
_diffrn_reflns_number 8405
_diffrn_reflns_theta_full 27.47
_diffrn_reflns_theta_max 27.47
_diffrn_standards_number 0
_exptl_absorpt_coefficient_mu 0.456
_exptl_absorpt_correction_T_max 0.947
_exptl_absorpt_correction_T_min 0.833
_exptl_absorpt_correction_type multi-scan
_exptl_absorpt_process_details 'REQAB (Rigaku, 1998)'
_exptl_crystal_colour colorless
_exptl_crystal_density_diffrn 1.201
_exptl_crystal_density_method 'not measured'
_exptl_crystal_description block
_exptl_crystal_F_000 424.00
_exptl_crystal_size_max 0.270
_exptl_crystal_size_mid 0.160
_exptl_crystal_size_min 0.120
_refine_diff_density_max 0.350
_refine_diff_density_min -0.250
_refine_ls_extinction_method none
_refine_ls_goodness_of_fit_ref 1.099
_refine_ls_hydrogen_treatment constr
_refine_ls_number_parameters 100
_refine_ls_number_reflns 2504
_refine_ls_number_restraints 0
_refine_ls_R_factor_gt 0.0395
_refine_ls_shift/su_max 0.000
_refine_ls_structure_factor_coef Fsqd
_refine_ls_weighting_details 'w = 1/[\s^2^(Fo^2^)+(0.0238P)^2^+0.8712P] where P=(Fo^2^+2Fc^2^)/3'
_refine_ls_weighting_scheme calc
_refine_ls_wR_factor_ref 0.0830
_reflns_number_gt 2251
_reflns_number_total 2504
_reflns_threshold_expression F^2^>2.0\s(F^2^)
_cod_data_source_file ja7b05671_si_004.cif
_cod_data_source_block 150824-307-hex
_cod_database_code 4131473

loop_
_symmetry_equiv_pos_site_id
_symmetry_equiv_pos_as_xyz
1 +X,+Y,+Z
2 1/2-X,1/2+Y,1/2-Z
3 -X,-Y,-Z
4 1/2+X,1/2-Y,1/2+Z

loop_
_atom_site_label
_atom_site_type_symbol
_atom_site_fract_x
_atom_site_fract_y
_atom_site_fract_z
_atom_site_U_iso_or_equiv
_atom_site_adp_type
_atom_site_occupancy
_atom_site_symmetry_multiplicity
_atom_site_calc_flag
_atom_site_refinement_flags
S1 S 0.52387(7) 0.40702(3) 0.90716(4) 0.01853(13) Uani 1.0 4 d .
Si2 Si 0.38056(8) 0.57401(4) 0.73987(5) 0.01980(14) Uani 1.0 4 d .
Si3 Si 0.48868(8) 0.70390(4) 0.86247(5) 0.01887(14) Uani 1.0 4 d .
C4 C 0.1924(3) 0.38601(14) 0.97911(17) 0.0225(5) Uani 1.0 4 d .
C5 C 0.3294(3) 0.47274(13) 0.83673(16) 0.0193(4) Uani 1.0 4 d .
C6 C 0.1617(3) 0.45189(14) 0.88616(17) 0.0220(4) Uani 1.0 4 d .
C7 C 0.3852(3) 0.35484(13) 1.00381(16) 0.0187(4) Uani 1.0 4 d .
C8 C 0.2767(3) 0.77877(15) 0.89811(19) 0.0274(5) Uani 1.0 4 d .
C9 C 0.5864(4) 0.53680(16) 0.65794(19) 0.0313(5) Uani 1.0 4 d .
C10 C 0.6743(4) 0.77905(16) 0.7987(2) 0.0317(5) Uani 1.0 4 d .
C11 C 0.1519(4) 0.60233(17) 0.6391(2) 0.0341(6) Uani 1.0 4 d .
H4 H 0.0892 0.3652 1.0206 0.0270 Uiso 1.0 4 calc R
H6 H 0.0360 0.4794 0.8601 0.0264 Uiso 1.0 4 calc R
H8A H 0.3277 0.8369 0.9394 0.0328 Uiso 1.0 4 calc R
H8B H 0.1979 0.7414 0.9467 0.0328 Uiso 1.0 4 calc R
H8C H 0.1933 0.7972 0.8269 0.0328 Uiso 1.0 4 calc R
H9A H 0.7062 0.5242 0.7119 0.0375 Uiso 1.0 4 calc R
H9B H 0.6128 0.5885 0.6051 0.0375 Uiso 1.0 4 calc R
H9C H 0.5481 0.4782 0.6139 0.0375 Uiso 1.0 4 calc R
H10A H 0.6139 0.8051 0.7247 0.0381 Uiso 1.0 4 calc R
H10B H 0.7888 0.7392 0.7870 0.0381 Uiso 1.0 4 calc R
H10C H 0.7176 0.8322 0.8511 0.0381 Uiso 1.0 4 calc R
H11A H 0.1691 0.6640 0.6008 0.0409 Uiso 1.0 4 calc R
H11B H 0.0384 0.6067 0.6824 0.0409 Uiso 1.0 4 calc R
H11C H 0.1282 0.5512 0.5813 0.0409 Uiso 1.0 4 calc R

loop_
_atom_site_aniso_label
_atom_site_aniso_U_11
_atom_site_aniso_U_22
_atom_site_aniso_U_33
_atom_site_aniso_U_12
_atom_site_aniso_U_13
_atom_site_aniso_U_23
S1 0.0202(3) 0.0171(3) 0.0186(3) 0.00118(17) 0.00343(18) 0.00074(17)
Si2 0.0225(3) 0.0187(3) 0.0173(3) 0.0000(2) -0.0009(2) 0.0019(2)
Si3 0.0205(3) 0.0150(3) 0.0210(3) -0.0019(2) 0.0023(2) 0.0024(2)
C4 0.0210(10) 0.0200(10) 0.0263(11) -0.0045(8) 0.0026(8) 0.0003(8)
C5 0.0227(10) 0.0157(9) 0.0182(9) -0.0006(8) -0.0024(8) -0.0019(8)
C6 0.0192(10) 0.0196(10) 0.0258(11) -0.0027(8) -0.0031(8) -0.0002(8)
C7 0.0222(10) 0.0146(9) 0.0190(10) -0.0024(8) 0.0019(8) -0.0008(7)
C8 0.0265(11) 0.0228(11) 0.0323(12) 0.0025(9) 0.0021(9) 0.0016(9)
C9 0.0377(13) 0.0306(12) 0.0266(11) 0.0011(10) 0.0083(10) 0.0015(9)
C10 0.0320(12) 0.0284(12) 0.0348(12) -0.0063(10) 0.0040(10) 0.0105(10)
C11 0.0337(13) 0.0287(12) 0.0358(13) -0.0018(10) -0.0111(10) 0.0075(10)

loop_
_atom_type_symbol
_atom_type_description
_atom_type_scat_dispersion_real
_atom_type_scat_dispersion_imag
_atom_type_scat_source
C C 0.0033 0.0016
;
International Tables for Crystallography
(1992, Vol. C, Tables 4.2.6.8 and 6.1.1.4)
;
H H 0.0000 0.0000
;
International Tables for Crystallography
(1992, Vol. C, Table 6.1.1.4)
;
S S 0.1246 0.1234
;
International Tables for Crystallography
(1992, Vol. C, Tables 4.2.6.8 and 6.1.1.4)
;
Si Si 0.0817 0.0704
;
International Tables for Crystallography
(1992, Vol. C, Tables 4.2.6.8 and 6.1.1.4)
;

loop_
_geom_angle_atom_site_label_1
_geom_angle_atom_site_label_2
_geom_angle_atom_site_label_3
_geom_angle
_geom_angle_publ_flag
_geom_angle_site_symmetry_1
_geom_angle_site_symmetry_3
C5 S1 C7 94.87(10) yes . .
Si3 Si2 C5 105.80(7) yes . .
Si3 Si2 C9 109.14(8) yes . .
Si3 Si2 C11 113.06(8) yes . .
C5 Si2 C9 108.40(10) yes . .
C5 Si2 C11 109.66(10) yes . .
C9 Si2 C11 110.57(11) yes . .
Si2 Si3 C7 104.45(7) yes . 3_667
Si2 Si3 C8 111.82(7) yes . .
Si2 Si3 C10 110.85(8) yes . .
C7 Si3 C8 109.74(10) yes 3_667 .
C7 Si3 C10 108.53(10) yes 3_667 .
C8 Si3 C10 111.19(10) yes . .
C6 C4 C7 113.92(19) yes . .
S1 C5 Si2 119.75(12) yes . .
S1 C5 C6 108.29(14) yes . .
Si2 C5 C6 130.13(15) yes . .
C4 C6 C5 114.35(18) yes . .
S1 C7 Si3 120.13(11) yes . 3_667
S1 C7 C4 108.56(14) yes . .
Si3 C7 C4 129.29(16) yes 3_667 .
C6 C4 H4 123.043 no . .
C7 C4 H4 123.041 no . .
C4 C6 H6 122.827 no . .
C5 C6 H6 122.828 no . .
Si3 C8 H8A 109.473 no . .
Si3 C8 H8B 109.461 no . .
Si3 C8 H8C 109.475 no . .
H8A C8 H8B 109.473 no . .
H8A C8 H8C 109.479 no . .
H8B C8 H8C 109.468 no . .
Si2 C9 H9A 109.472 no . .
Si2 C9 H9B 109.471 no . .
Si2 C9 H9C 109.475 no . .
H9A C9 H9B 109.471 no . .
H9A C9 H9C 109.469 no . .
H9B C9 H9C 109.468 no . .
Si3 C10 H10A 109.469 no . .
Si3 C10 H10B 109.464 no . .
Si3 C10 H10C 109.472 no . .
H10A C10 H10B 109.468 no . .
H10A C10 H10C 109.480 no . .
H10B C10 H10C 109.473 no . .
Si2 C11 H11A 109.470 no . .
Si2 C11 H11B 109.475 no . .
Si2 C11 H11C 109.476 no . .
H11A C11 H11B 109.466 no . .
H11A C11 H11C 109.466 no . .
H11B C11 H11C 109.474 no . .

loop_
_geom_bond_atom_site_label_1
_geom_bond_atom_site_label_2
_geom_bond_distance
_geom_bond_publ_flag
_geom_bond_site_symmetry_2
S1 C5 1.7261(19) yes .
S1 C7 1.726(2) yes .
Si2 Si3 2.3621(8) yes .
Si2 C5 1.868(2) yes .
Si2 C9 1.872(3) yes .
Si2 C11 1.869(3) yes .
Si3 C7 1.8727(19) yes 3_667
Si3 C8 1.869(3) yes .
Si3 C10 1.868(3) yes .
C4 C6 1.417(3) yes .
C4 C7 1.376(3) yes .
C5 C6 1.377(3) yes .
C4 H4 0.950 no .
C6 H6 0.950 no .
C8 H8A 0.980 no .
C8 H8B 0.980 no .
C8 H8C 0.980 no .
C9 H9A 0.980 no .
C9 H9B 0.980 no .
C9 H9C 0.980 no .
C10 H10A 0.980 no .
C10 H10B 0.980 no .
C10 H10C 0.980 no .
C11 H11A 0.980 no .
C11 H11B 0.980 no .
C11 H11C 0.980 no .

loop_
_geom_contact_atom_site_label_1
_geom_contact_atom_site_label_2
_geom_contact_distance
_geom_contact_publ_flag
_geom_contact_site_symmetry_2
S1 S1 3.4185(7) no 3_667
S1 C5 3.4657(19) no 3_667
S1 C6 3.596(2) no 3_667
S1 C7 3.4962(19) no 3_667
S1 C8 3.590(3) no 3_667
S1 C9 3.505(3) no .
C4 C10 3.498(3) no 3_667
C5 C7 3.470(3) no 3_667
C6 C11 3.563(3) no .
S1 H4 3.4475 no .
S1 H6 3.4439 no .
S1 H8B 3.1491 no 3_667
S1 H9A 3.1881 no .
Si2 H6 3.1741 no .
Si2 H8C 3.5499 no .
Si2 H10A 3.5938 no .
Si2 H10B 3.5890 no .
Si3 H4 3.1661 no 3_667
Si3 H9A 3.4940 no .
Si3 H11A 3.5643 no .
C4 H10B 3.2347 no 3_667
C5 H4 3.2351 no .
C5 H9A 3.1948 no .
C5 H9C 3.1714 no .
C5 H11B 3.1168 no .
C5 H11C 3.3105 no .
C6 H11B 3.2400 no .
C7 H6 3.2290 no .
C7 H8A 3.3167 no 3_667
C7 H8B 3.1215 no 3_667
C7 H10B 3.1433 no 3_667
C7 H10C 3.2299 no 3_667
C8 H10A 3.2798 no .
C8 H10C 3.2083 no .
C9 H10B 3.3955 no .
C9 H11A 3.3370 no .
C9 H11C 3.1378 no .
C10 H4 3.1928 no 3_667
C10 H8A 3.1535 no .
C10 H8C 3.3433 no .
C10 H9B 3.4738 no .
C11 H6 3.2831 no .
C11 H8C 3.4755 no .
C11 H9B 3.2196 no .
C11 H9C 3.2462 no .
H4 H6 2.4497 no .
H4 H10B 2.7180 no 3_667
H4 H10C 3.3139 no 3_667
H6 H11B 2.7329 no .
H6 H11C 3.5510 no .
H8A H10A 3.4065 no .
H8A H10C 2.9725 no .
H8C H10A 3.2473 no .
H8C H10C 3.5761 no .
H8C H11A 3.2184 no .
H8C H11B 3.2414 no .
H9A H10B 3.1405 no .
H9B H10A 3.3160 no .
H9B H10B 3.1120 no .
H9B H11A 3.1906 no .
H9B H11C 3.3147 no .
H9C H11C 3.0098 no .
S1 H8C 3.3131 no 2_546
S1 H10A 3.3852 no 2_646
Si3 H11A 3.4323 no 4_565
C4 H6 3.1974 no 3_567
C4 H8B 3.3977 no 3_567
C4 H10A 3.1642 no 2_546
C4 H11A 3.3897 no 2_546
C5 H8C 3.0917 no 2_546
C6 H4 3.3228 no 3_567
C6 H6 3.5512 no 3_567
C6 H8C 3.5304 no 2_546
C6 H10A 2.9527 no 2_546
C7 H11A 2.9219 no 2_546
C8 H4 3.4237 no 3_567
C8 H9B 3.3507 no 4_465
C8 H9C 3.5332 no 2_556
C8 H10B 3.4490 no 1_455
C8 H11A 3.4288 no 4_565
C9 H9C 3.2057 no 3_666
C9 H10C 3.1444 no 2_646
C9 H11B 3.2024 no 1_655
C10 H6 3.5423 no 2_556
C10 H8C 3.5137 no 1_655
C10 H9A 3.5036 no 2_656
C10 H9C 3.4277 no 2_656
C11 H8A 3.1172 no 4_464
C11 H9A 3.4326 no 1_455
C11 H10C 3.5806 no 4_464
H4 C6 3.3228 no 3_567
H4 C8 3.4237 no 3_567
H4 H6 2.7645 no 3_567
H4 H8B 2.5203 no 3_567
H4 H8C 3.5873 no 3_567
H4 H10A 3.1363 no 2_546
H6 C4 3.1974 no 3_567
H6 C6 3.5512 no 3_567
H6 C10 3.5423 no 2_546
H6 H4 2.7645 no 3_567
H6 H6 3.4263 no 3_567
H6 H9A 2.7256 no 1_455
H6 H10A 2.7587 no 2_546
H6 H10C 3.4874 no 2_546
H8A C11 3.1172 no 4_565
H8A H9B 2.7796 no 4_465
H8A H9C 3.2189 no 2_556
H8A H11A 2.7993 no 4_565
H8A H11B 3.1183 no 4_565
H8A H11C 3.0025 no 2_556
H8A H11C 2.9112 no 4_565
H8B C4 3.3977 no 3_567
H8B H4 2.5203 no 3_567
H8B H9B 3.1029 no 4_465
H8B H10A 3.4415 no 4_465
H8B H10B 3.1465 no 1_455
H8B H10C 3.5465 no 1_455
H8C S1 3.3131 no 2_556
H8C C5 3.0917 no 2_556
H8C C6 3.5304 no 2_556
H8C C10 3.5137 no 1_455
H8C H4 3.5873 no 3_567
H8C H9C 3.1277 no 2_556
H8C H10B 2.8477 no 1_455
H8C H10C 3.3225 no 1_455
H9A C10 3.5036 no 2_646
H9A C11 3.4326 no 1_655
H9A H6 2.7256 no 1_655
H9A H10A 3.3248 no 2_646
H9A H10C 2.8303 no 2_646
H9A H11B 2.5974 no 1_655
H9A H11C 3.4475 no 1_655
H9B C8 3.3507 no 4_564
H9B H8A 2.7796 no 4_564
H9B H8B 3.1029 no 4_564
H9B H9C 2.8133 no 3_666
H9B H11B 2.9311 no 1_655
H9B H11C 3.5929 no 1_655
H9B H11C 3.5562 no 3_666
H9C C8 3.5332 no 2_546
H9C C9 3.2057 no 3_666
H9C C10 3.4277 no 2_646
H9C H8A 3.2189 no 2_546
H9C H8C 3.1277 no 2_546
H9C H9B 2.8133 no 3_666
H9C H9C 2.7337 no 3_666
H9C H10C 2.5776 no 2_646
H9C H11C 3.4018 no 3_666
H10A S1 3.3852 no 2_656
H10A C4 3.1642 no 2_556
H10A C6 2.9527 no 2_556
H10A H4 3.1363 no 2_556
H10A H6 2.7587 no 2_556
H10A H8B 3.4415 no 4_564
H10A H9A 3.3248 no 2_656
H10B C8 3.4490 no 1_655
H10B H8B 3.1465 no 1_655
H10B H8C 2.8477 no 1_655
H10B H11B 2.8832 no 1_655
H10C C9 3.1444 no 2_656
H10C C11 3.5806 no 4_565
H10C H6 3.4874 no 2_556
H10C H8B 3.5465 no 1_655
H10C H8C 3.3225 no 1_655
H10C H9A 2.8303 no 2_656
H10C H9C 2.5776 no 2_656
H10C H11A 2.9892 no 4_565
H10C H11C 3.2705 no 4_565
H11A Si3 3.4323 no 4_464
H11A C4 3.3897 no 2_556
H11A C7 2.9219 no 2_556
H11A C8 3.4288 no 4_464
H11A H8A 2.7993 no 4_464
H11A H10C 2.9892 no 4_464
H11B C9 3.2024 no 1_455
H11B H8A 3.1183 no 4_464
H11B H9A 2.5974 no 1_455
H11B H9B 2.9311 no 1_455
H11B H10B 2.8832 no 1_455
H11C H8A 3.0025 no 2_546
H11C H8A 2.9112 no 4_464
H11C H9A 3.4475 no 1_455
H11C H9B 3.5929 no 1_455
H11C H9B 3.5562 no 3_666
H11C H9C 3.4018 no 3_666
H11C H10C 3.2705 no 4_464
H11C H11C 2.7977 no 3_566

loop_
_geom_torsion_atom_site_label_1
_geom_torsion_atom_site_label_2
_geom_torsion_atom_site_label_3
_geom_torsion_atom_site_label_4
_geom_torsion
_geom_torsion_publ_flag
_geom_torsion_site_symmetry_3
_geom_torsion_site_symmetry_4
C5 S1 C7 Si3 -163.62(12) no . 3_667
C5 S1 C7 C4 1.65(13) no . .
C7 S1 C5 Si2 164.61(12) no . .
C7 S1 C5 C6 -1.50(13) no . .
Si3 Si2 C5 S1 -77.45(12) no . .
Si3 Si2 C5 C6 85.20(15) no . .
C5 Si2 Si3 C7 30.50(8) no . 3_667
C5 Si2 Si3 C8 -88.11(7) no . .
C5 Si2 Si3 C10 147.20(7) no . .
C9 Si2 Si3 C7 -85.96(8) no . 3_667
C9 Si2 Si3 C8 155.43(8) no . .
C9 Si2 Si3 C10 30.74(8) no . .
C11 Si2 Si3 C7 150.53(9) no . 3_667
C11 Si2 Si3 C8 31.92(10) no . .
C11 Si2 Si3 C10 -92.77(9) no . .
C9 Si2 C5 S1 39.51(14) no . .
C9 Si2 C5 C6 -157.84(15) no . .
C11 Si2 C5 S1 160.31(12) no . .
C11 Si2 C5 C6 -37.03(19) no . .
Si2 Si3 C7 S1 -76.21(12) no 3_667 3_667
Si2 Si3 C7 C4 85.64(15) no 3_667 3_667
C8 Si3 C7 S1 43.81(14) no 3_667 3_667
C8 Si3 C7 C4 -154.34(15) no 3_667 3_667
C10 Si3 C7 S1 165.50(12) no 3_667 3_667
C10 Si3 C7 C4 -32.65(18) no 3_667 3_667
C6 C4 C7 S1 -1.4(2) no . .
C6 C4 C7 Si3 162.12(15) no . 3_667
C7 C4 C6 C5 0.3(3) no . .
S1 C5 C6 C4 1.0(2) no . .
Si2 C5 C6 C4 -163.22(13) no . .
